data_7060291
loop_
_publ_author_name
'Xin, Yu'
'Zhou, Jun'
'Xing, Yong Heng'
'Bai, Feng Ying'
'Sun, Li Xian'

_publ_section_title
;
 A series of porous 3D inorganic--organic hybrid framework crystalline
 materials based on 5-aminoisophthalic acid for photocatalytic degradation
 of crystal violet
;
_journal_issue 7
_journal_name_full 'New Journal of Chemistry'
_journal_page_first 3432
_journal_page_last 3440
_journal_paper_doi 10.1039/D0NJ05472K
_journal_volume 45
_journal_year 2021
_chemical_formula_moiety '2(H2 O0.5), C13 H9 N2 O4 Zn'
_chemical_formula_sum 'C13 H13 N2 O6 Zn'
_chemical_formula_weight 358.62
_space_group_crystal_system monoclinic
_space_group_IT_number 14
_space_group_name_Hall '-P 2ybc'
_space_group_name_H-M_alt 'P 1 21/c 1'
_atom_sites_solution_hydrogens mixed
_audit_block_doi 10.5517/ccdc.csd.cc25qjn3
_audit_creation_date 2020-07-12
_audit_creation_method
;
Olex2 1.2
(compiled 2018.05.29 svn.r3508 for OlexSys, GUI svn.r5506)
;
_audit_update_record
;
2020-07-20 deposited with the CCDC.	2020-12-28 downloaded from the CCDC.
;
_cell_angle_alpha 90
_cell_angle_beta 108.5810(10)
_cell_angle_gamma 90
_cell_formula_units_Z 4
_cell_length_a 12.3235(9)
_cell_length_b 7.6722(5)
_cell_length_c 16.1144(12)
_cell_measurement_reflns_used 3642
_cell_measurement_temperature 293.15
_cell_measurement_theta_max 29.561
_cell_measurement_theta_min 2.682
_cell_volume 1444.17(18)
_computing_cell_refinement 'SAINT v8.34A (Bruker, 2013)'
_computing_data_reduction 'SAINT v8.34A (Bruker, 2013)'
_computing_molecular_graphics 'Olex2 (Dolomanov et al., 2009)'
_computing_publication_material 'Olex2 (Dolomanov et al., 2009)'
_computing_structure_refinement 'ShelXL (Sheldrick, 2015)'
_computing_structure_solution 'SHELXS-97 (Sheldrick, 1990)'
_diffrn_ambient_temperature 293.15
_diffrn_measured_fraction_theta_full 1.000
_diffrn_measured_fraction_theta_max 0.956
_diffrn_measurement_device_type 'CCD area detector'
_diffrn_measurement_method 'phi and omega scans'
_diffrn_radiation_monochromator graphite
_diffrn_radiation_type MoK\a
_diffrn_radiation_wavelength 0.71073
_diffrn_reflns_av_R_equivalents 0.0198
_diffrn_reflns_av_unetI/netI 0.0283
_diffrn_reflns_Laue_measured_fraction_full 1.000
_diffrn_reflns_Laue_measured_fraction_max 0.956
_diffrn_reflns_limit_h_max 17
_diffrn_reflns_limit_h_min -16
_diffrn_reflns_limit_k_max 10
_diffrn_reflns_limit_k_min -10
_diffrn_reflns_limit_l_max 22
_diffrn_reflns_limit_l_min -10
_diffrn_reflns_number 9382
_diffrn_reflns_point_group_measured_fraction_full 1.000
_diffrn_reflns_point_group_measured_fraction_max 0.956
_diffrn_reflns_theta_full 25.242
_diffrn_reflns_theta_max 29.599
_diffrn_reflns_theta_min 1.743
_exptl_absorpt_coefficient_mu 1.732
_exptl_absorpt_correction_T_max 0.7459
_exptl_absorpt_correction_T_min 0.6539
_exptl_absorpt_correction_type analytical
_exptl_absorpt_process_details
;
SADABS-2014/5 (Bruker,2014/5) was used for absorption correction.
wR2(int) was 0.0385 before and 0.0315 after correction.
The Ratio of minimum to maximum transmission is 0.8767.
The \l/2 correction factor is 0.00150.
;
_exptl_crystal_colour 'clear light colourless'
_exptl_crystal_colour_lustre clear
_exptl_crystal_colour_modifier light
_exptl_crystal_colour_primary colourless
_exptl_crystal_density_diffrn 1.649
_exptl_crystal_density_method 'not measured'
_exptl_crystal_description block
_exptl_crystal_F_000 732
_exptl_crystal_size_max 0.51
_exptl_crystal_size_mid 0.45
_exptl_crystal_size_min 0.41
_refine_diff_density_max 1.322
_refine_diff_density_min -0.874
_refine_diff_density_rms 0.132
_refine_ls_extinction_coef 0.0046(13)
_refine_ls_extinction_expression Fc^*^=kFc[1+0.001xFc^2^\l^3^/sin(2\q)]^-1/4^
_refine_ls_extinction_method 'SHELXL-2018/3 (Sheldrick 2018)'
_refine_ls_goodness_of_fit_ref 1.114
_refine_ls_hydrogen_treatment constr
_refine_ls_matrix_type full
_refine_ls_number_parameters 200
_refine_ls_number_reflns 3882
_refine_ls_number_restraints 0
_refine_ls_restrained_S_all 1.114
_refine_ls_R_factor_all 0.0690
_refine_ls_R_factor_gt 0.0532
_refine_ls_shift/su_max 0.000
_refine_ls_shift/su_mean 0.000
_refine_ls_structure_factor_coef Fsqd
_refine_ls_weighting_details 'w=1/[\s^2^(Fo^2^)+(0.0956P)^2^+2.7798P] where P=(Fo^2^+2Fc^2^)/3'
_refine_ls_weighting_scheme calc
_refine_ls_wR_factor_gt 0.1731
_refine_ls_wR_factor_ref 0.1856
_reflns_Friedel_coverage 0.000
_reflns_number_gt 3003
_reflns_number_total 3882
_reflns_threshold_expression 'I > 2\s(I)'
_cod_data_source_file d0nj05472k2.cif
_cod_data_source_block zj_CCDC1
_cod_depositor_comments 'Adding full bibliography for 7060289--7060295.cif.'
_cod_database_code 7060291
_shelx_shelxl_version_number 2018/3
_shelx_space_group_comment
;
The symmetry employed for this shelxl refinement is uniquely defined
by the following loop, which should always be used as a source of
symmetry information in preference to the above space-group names.
They are only intended as comments.
;
_shelx_estimated_absorpt_t_max 0.537
_shelx_estimated_absorpt_t_min 0.472
_olex2_refinement_description
;
1. Fixed Uiso
 At 1.2 times of:
  All C(H) groups, All N(H,H) groups
 At 1.5 times of:
  All O(H,H) groups
2. Others
 Fixed Sof: O2W(0.5) O1W(0.5)
3.a Riding coordinates:
 O2W(H2WA,H2WB), O1W(H1WA,H1WB)
3.b Secondary CH2 refined with riding coordinates:
 N2(H2A,H2B)
3.c Aromatic/amide H refined with riding coordinates:
 C7(H7), C8(H8), C15(H15), C17(H17), C18(H18), C20(H20), C19(H19)
;
_olex2_submission_special_instructions 'No special instructions were received'

loop_
_space_group_symop_operation_xyz
'x, y, z'
'-x, y+1/2, -z+1/2'
'-x, -y, -z'
'x, -y-1/2, z-1/2'

loop_
_atom_site_label
_atom_site_type_symbol
_atom_site_fract_x
_atom_site_fract_y
_atom_site_fract_z
_atom_site_U_iso_or_equiv
_atom_site_adp_type
_atom_site_occupancy
_atom_site_site_symmetry_order
_atom_site_calc_flag
_atom_site_refinement_flags_posn
_atom_site_refinement_flags_adp
_atom_site_refinement_flags_occupancy
_atom_site_disorder_assembly
_atom_site_disorder_group
O2W O 0.1308(13) 0.3418(13) 0.2175(7) 0.164(8) Uani 0.5 1 d . . P . .
H2WA H 0.076455 0.414854 0.208300 0.247 Uiso 1 1 d R . . . .
H2WB H 0.151825 0.310224 0.270850 0.247 Uiso 1 1 d R . . . .
O1W O 0.7672(6) 0.5846(8) 0.1443(4) 0.0534(18) Uani 0.5 1 d . . P . .
H1WA H 0.799822 0.485631 0.149772 0.080 Uiso 1 1 d R . . . .
H1WB H 0.760122 0.625741 0.093832 0.080 Uiso 1 1 d R . . . .
Zn1 Zn 0.31227(4) 0.50462(5) 0.18476(2) 0.03293(19) Uani 1 1 d . . . . .
N2 N 0.4575(3) 0.6226(4) 0.16413(18) 0.0290(6) Uani 1 1 d . . . . .
H2A H 0.502780 0.665813 0.214518 0.035 Uiso 1 1 calc R . . . .
H2B H 0.496888 0.542131 0.146022 0.035 Uiso 1 1 calc R . . . .
C2 C 0.3587(3) 1.0541(4) 0.0659(2) 0.0247(7) Uani 1 1 d . . . . .
C5 C 0.4249(3) 0.7597(4) 0.1004(2) 0.0240(6) Uani 1 1 d . . . . .
N1 N 0.1814(3) 0.6640(4) 0.1166(2) 0.0340(7) Uani 1 1 d . . . . .
C7 C 0.4131(3) 0.7300(4) 0.0131(2) 0.0260(7) Uani 1 1 d . . . . .
H7 H 0.431142 0.621394 -0.004484 0.031 Uiso 1 1 calc R . . . .
C8 C 0.3978(3) 0.9219(4) 0.1266(2) 0.0262(7) Uani 1 1 d . . . . .
H8 H 0.406075 0.941804 0.185236 0.031 Uiso 1 1 calc R . . . .
C10 C 0.3744(3) 0.8619(4) -0.0479(2) 0.0245(7) Uani 1 1 d . . . . .
C13 C 0.3309(3) 1.2304(4) 0.0940(2) 0.0292(7) Uani 1 1 d . . . . .
C15 C 0.3458(3) 1.0241(4) -0.0223(2) 0.0258(7) Uani 1 1 d . . . . .
H15 H 0.318355 1.111772 -0.063466 0.031 Uiso 1 1 calc R . . . .
C16 C 0.0367(4) 0.9282(5) 0.0245(3) 0.0359(8) Uani 1 1 d . . . . .
C17 C 0.0619(6) 0.7833(7) -0.0170(3) 0.0700(19) Uani 1 1 d . . . . .
H17 H 0.030490 0.772572 -0.077486 0.084 Uiso 1 1 calc R . . . .
C18 C 0.1326(5) 0.6554(7) 0.0299(3) 0.0605(15) Uani 1 1 d . . . . .
H18 H 0.147243 0.558796 0.000292 0.073 Uiso 1 1 calc R . . . .
C20 C 0.1594(5) 0.8032(7) 0.1564(3) 0.0592(15) Uani 1 1 d . . . . .
H20 H 0.191870 0.810420 0.216926 0.071 Uiso 1 1 calc R . . . .
C19 C 0.0905(5) 0.9397(8) 0.1131(3) 0.0619(16) Uani 1 1 d . . . . .
H19 H 0.080970 1.037997 0.143801 0.074 Uiso 1 1 calc R . . . .
O4 O 0.3479(3) 1.2552(3) 0.17534(17) 0.0365(6) Uani 1 1 d . . . . .
O3 O 0.2945(3) 1.3477(4) 0.0398(2) 0.0530(9) Uani 1 1 d . . . . .
C11 C 0.3631(3) 0.8312(5) -0.1430(2) 0.0282(7) Uani 1 1 d . . . . .
O2 O 0.3266(3) 0.9604(4) -0.19313(17) 0.0403(7) Uani 1 1 d . . . . .
O1 O 0.3887(3) 0.6881(4) -0.16636(18) 0.0436(7) Uani 1 1 d . . . . .

loop_
_atom_site_aniso_label
_atom_site_aniso_U_11
_atom_site_aniso_U_22
_atom_site_aniso_U_33
_atom_site_aniso_U_23
_atom_site_aniso_U_13
_atom_site_aniso_U_12
O2W 0.236(16) 0.052(5) 0.096(8) 0.002(5) -0.102(9) -0.020(7)
O1W 0.089(5) 0.034(3) 0.027(3) 0.014(2) 0.003(3) -0.009(3)
Zn1 0.0577(3) 0.0205(3) 0.0170(2) 0.00008(14) 0.00682(19) 0.01448(17)
N2 0.0499(18) 0.0163(12) 0.0179(12) 0.0012(10) 0.0068(12) 0.0055(12)
C2 0.0396(18) 0.0136(13) 0.0213(15) -0.0015(11) 0.0101(13) -0.0006(12)
C5 0.0377(18) 0.0160(13) 0.0169(13) 0.0015(11) 0.0070(12) 0.0021(12)
N1 0.0406(17) 0.0307(15) 0.0278(15) 0.0020(12) 0.0068(13) 0.0093(13)
C7 0.0394(18) 0.0178(14) 0.0209(14) -0.0030(12) 0.0098(13) 0.0020(13)
C8 0.047(2) 0.0159(14) 0.0157(13) -0.0023(11) 0.0095(13) -0.0008(13)
C10 0.0388(18) 0.0209(15) 0.0150(13) -0.0020(11) 0.0101(13) -0.0030(13)
C13 0.0426(19) 0.0167(14) 0.0292(16) -0.0028(12) 0.0126(15) 0.0011(13)
C15 0.0395(18) 0.0183(14) 0.0198(14) 0.0029(11) 0.0099(13) -0.0010(13)
C16 0.039(2) 0.033(2) 0.0316(18) 0.0030(16) 0.0054(15) 0.0095(17)
C17 0.100(4) 0.056(3) 0.031(2) -0.009(2) -0.013(2) 0.044(3)
C18 0.090(4) 0.040(2) 0.034(2) -0.0080(19) -0.006(2) 0.031(2)
C20 0.080(4) 0.060(3) 0.0273(19) -0.002(2) 0.001(2) 0.042(3)
C19 0.083(4) 0.058(3) 0.034(2) -0.004(2) 0.004(2) 0.045(3)
O4 0.0656(18) 0.0181(11) 0.0298(13) -0.0038(10) 0.0211(13) 0.0024(12)
O3 0.092(3) 0.0240(13) 0.0342(15) 0.0025(12) 0.0076(16) 0.0197(15)
C11 0.0378(18) 0.0294(16) 0.0179(14) -0.0035(13) 0.0098(13) -0.0029(14)
O2 0.071(2) 0.0339(13) 0.0175(12) 0.0029(10) 0.0155(13) -0.0039(14)
O1 0.069(2) 0.0384(16) 0.0251(13) -0.0067(11) 0.0176(13) 0.0112(14)

loop_
_atom_type_symbol
_atom_type_description
_atom_type_scat_dispersion_real
_atom_type_scat_dispersion_imag
_atom_type_scat_source
C C 0.0033 0.0016 'International Tables Vol C Tables 4.2.6.8 and 6.1.1.4'
H H 0.0000 0.0000 'International Tables Vol C Tables 4.2.6.8 and 6.1.1.4'
N N 0.0061 0.0033 'International Tables Vol C Tables 4.2.6.8 and 6.1.1.4'
O O 0.0106 0.0060 'International Tables Vol C Tables 4.2.6.8 and 6.1.1.4'
Zn Zn 0.2839 1.4301 'International Tables Vol C Tables 4.2.6.8 and 6.1.1.4'

loop_
_geom_angle_atom_site_label_1
_geom_angle_atom_site_label_2
_geom_angle_atom_site_label_3
_geom_angle
_geom_angle_site_symmetry_1
_geom_angle_site_symmetry_3
_geom_angle_publ_flag
N1 Zn1 N2 102.75(13) . . ?
O4 Zn1 N2 100.45(12) 1_545 . ?
O4 Zn1 N1 133.91(13) 1_545 . ?
O2 Zn1 N2 106.92(13) 4_576 . ?
O2 Zn1 N1 105.34(13) 4_576 . ?
O2 Zn1 O4 105.12(12) 4_576 1_545 ?
C5 N2 Zn1 111.5(2) . . ?
C8 C2 C13 120.6(3) . . ?
C8 C2 C15 119.9(3) . . ?
C15 C2 C13 119.6(3) . . ?
C7 C5 N2 121.4(3) . . ?
C7 C5 C8 119.9(3) . . ?
C8 C5 N2 118.6(3) . . ?
C18 N1 Zn1 123.3(3) . . ?
C20 N1 Zn1 118.2(3) . . ?
C20 N1 C18 117.1(4) . . ?
C5 C7 C10 120.1(3) . . ?
C2 C8 C5 120.3(3) . . ?
C7 C10 C15 120.3(3) . . ?
C7 C10 C11 120.4(3) . . ?
C15 C10 C11 119.3(3) . . ?
O4 C13 C2 117.9(3) . . ?
O3 C13 C2 120.6(3) . . ?
O3 C13 O4 121.5(3) . . ?
C10 C15 C2 119.5(3) . . ?
C17 C16 C16 122.2(5) . 3_575 ?
C19 C16 C16 121.1(5) . 3_575 ?
C19 C16 C17 116.5(4) . . ?
C18 C17 C16 120.7(4) . . ?
N1 C18 C17 122.6(4) . . ?
N1 C20 C19 123.6(4) . . ?
C16 C19 C20 119.4(4) . . ?
C13 O4 Zn1 104.8(2) . 1_565 ?
O2 C11 C10 115.1(3) . . ?
O1 C11 C10 119.8(3) . . ?
O1 C11 O2 125.1(3) . . ?
C11 O2 Zn1 130.9(3) . 4_575 ?

loop_
_geom_bond_atom_site_label_1
_geom_bond_atom_site_label_2
_geom_bond_distance
_geom_bond_site_symmetry_2
_geom_bond_publ_flag
Zn1 N2 2.124(3) . ?
Zn1 N1 2.043(3) . ?
Zn1 O4 1.980(3) 1_545 ?
Zn1 O2 1.937(3) 4_576 ?
N2 C5 1.436(4) . ?
C2 C8 1.385(5) . ?
C2 C13 1.500(5) . ?
C2 C15 1.398(5) . ?
C5 C7 1.385(4) . ?
C5 C8 1.389(4) . ?
N1 C18 1.334(5) . ?
N1 C20 1.318(5) . ?
C7 C10 1.386(5) . ?
C10 C15 1.391(5) . ?
C10 C11 1.513(4) . ?
C13 O4 1.274(4) . ?
C13 O3 1.235(5) . ?
C16 C16 1.483(8) 3_575 ?
C16 C17 1.384(6) . ?
C16 C19 1.372(6) . ?
C17 C18 1.369(6) . ?
C20 C19 1.388(6) . ?
C11 O2 1.267(5) . ?
C11 O1 1.234(4) . ?

loop_
_geom_torsion_atom_site_label_1
_geom_torsion_atom_site_label_2
_geom_torsion_atom_site_label_3
_geom_torsion_atom_site_label_4
_geom_torsion
_geom_torsion_site_symmetry_1
_geom_torsion_site_symmetry_2
_geom_torsion_site_symmetry_3
_geom_torsion_site_symmetry_4
_geom_torsion_publ_flag
Zn1 N2 C5 C7 -95.5(3) . . . . ?
Zn1 N2 C5 C8 80.3(3) . . . . ?
Zn1 N1 C18 C17 -166.5(6) . . . . ?
Zn1 N1 C20 C19 165.9(5) . . . . ?
N2 C5 C7 C10 175.8(3) . . . . ?
N2 C5 C8 C2 -175.7(3) . . . . ?
C2 C13 O4 Zn1 175.9(3) . . . 1_565 ?
C5 C7 C10 C15 -0.8(5) . . . . ?
C5 C7 C10 C11 179.0(3) . . . . ?
N1 C20 C19 C16 3.5(10) . . . . ?
C7 C5 C8 C2 0.2(5) . . . . ?
C7 C10 C15 C2 1.3(5) . . . . ?
C7 C10 C11 O2 179.8(3) . . . . ?
C7 C10 C11 O1 -0.2(5) . . . . ?
C8 C2 C13 O4 2.1(5) . . . . ?
C8 C2 C13 O3 -179.0(4) . . . . ?
C8 C2 C15 C10 -1.1(5) . . . . ?
C8 C5 C7 C10 0.0(5) . . . . ?
C10 C11 O2 Zn1 172.9(3) . . . 4_575 ?
C13 C2 C8 C5 -179.1(3) . . . . ?
C13 C2 C15 C10 178.3(3) . . . . ?
C15 C2 C8 C5 0.3(6) . . . . ?
C15 C2 C13 O4 -177.3(3) . . . . ?
C15 C2 C13 O3 1.6(6) . . . . ?
C15 C10 C11 O2 -0.3(5) . . . . ?
C15 C10 C11 O1 179.7(4) . . . . ?
C16 C16 C17 C18 178.1(7) 3_575 . . . ?
C16 C16 C19 C20 -179.4(6) 3_575 . . . ?
C16 C17 C18 N1 -0.8(11) . . . . ?
C17 C16 C19 C20 -4.4(9) . . . . ?
C18 N1 C20 C19 -1.0(9) . . . . ?
C20 N1 C18 C17 -0.4(10) . . . . ?
C19 C16 C17 C18 3.2(10) . . . . ?
O3 C13 O4 Zn1 -3.0(5) . . . 1_565 ?
C11 C10 C15 C2 -178.5(3) . . . . ?
O1 C11 O2 Zn1 -7.1(6) . . . 4_575 ?
